data_4028114
loop_
_publ_author_name
'Ying Han'
'Jing Cao'
'Peng-Fei Li'
'Qian-Shou Zong'
'Jian-Min Zhao'
'Jia-Bin Guo'
'Jun-Feng Xiang'
'Chuan-Feng Chen'

_publ_section_title
;
 Complexation of Triptycene-Derived Macrotricyclic Polyether with Paraquat
 Derivatives, Diquat, and a 2,7-Diazapyrenium Salt: Guest-Induced
 Conformational Changes of the Host
;
_journal_name_full 'Journal of Organic Chemistry'
_journal_page_first 3235
_journal_page_last 3242
_journal_paper_doi 10.1021/jo400148b
_journal_volume 78
_journal_year 2013
_chemical_formula_moiety 'C76 H92 O20, 2(C2 H3 N)'
_chemical_formula_sum 'C80 H98 N2 O20'
_chemical_formula_weight 1407.60
_chemical_name_systematic
; 
 ? 
;
_space_group_IT_number 14
_symmetry_cell_setting monoclinic
_symmetry_space_group_name_Hall '-P 2ybc'
_symmetry_space_group_name_H-M 'P 1 21/c 1'
_atom_sites_solution_hydrogens geom
_atom_sites_solution_primary direct
_atom_sites_solution_secondary difmap
_audit_creation_method SHELXL-97
_cell_angle_alpha 90.00
_cell_angle_beta 107.06(3)
_cell_angle_gamma 90.00
_cell_formula_units_Z 2
_cell_length_a 8.5258(17)
_cell_length_b 34.215(7)
_cell_length_c 13.071(3)
_cell_measurement_reflns_used 11852
_cell_measurement_temperature 173(2)
_cell_measurement_theta_max 27.4625
_cell_measurement_theta_min 1.7349
_cell_volume 3645.2(15)
_computing_cell_refinement 'CrystalClear (Rigaku Inc., 2008)'
_computing_data_collection 'CrystalClear (Rigaku Inc., 2008)'
_computing_data_reduction 'CrystalClear (Rigaku Inc., 2008)'
_computing_molecular_graphics
;
 Mercury: visualization and analysis of crystal structures, C. F. Macrae,
 P. R. Edgington, P. McCabe, E. Pidcock, G. P. Shields, R. Taylor,
 M. Towler and J. van de Streek, J. Appl. Cryst., 39, 453-457, 2006.
;
_computing_publication_material 'SHELX-97 (Sheldrick, 2008)'
_computing_structure_refinement 'SHELX-97 (Sheldrick, 2008)'
_computing_structure_solution 'SHELX-97 (Sheldrick, 2008)'
_diffrn_ambient_temperature 173(2)
_diffrn_detector_area_resol_mean 28.5714
_diffrn_measured_fraction_theta_full 0.999
_diffrn_measured_fraction_theta_max 0.999
_diffrn_measurement_device_type 'Saturn724+ CCD'
_diffrn_measurement_method '\w scans at fixed \c = 45\%'
_diffrn_radiation_monochromator graphite
_diffrn_radiation_source 'fine-focus sealed tube'
_diffrn_radiation_type MoK\a
_diffrn_radiation_wavelength 0.71073
_diffrn_reflns_av_R_equivalents 0.0657
_diffrn_reflns_av_sigmaI/netI 0.0566
_diffrn_reflns_limit_h_max 10
_diffrn_reflns_limit_h_min -10
_diffrn_reflns_limit_k_max 40
_diffrn_reflns_limit_k_min -40
_diffrn_reflns_limit_l_max 15
_diffrn_reflns_limit_l_min -15
_diffrn_reflns_number 26796
_diffrn_reflns_theta_full 25.00
_diffrn_reflns_theta_max 25.00
_diffrn_reflns_theta_min 1.19
_exptl_absorpt_coefficient_mu 0.092
_exptl_absorpt_correction_T_max 1.0000
_exptl_absorpt_correction_T_min 0.7283
_exptl_absorpt_correction_type multi-scan
_exptl_absorpt_process_details 'CrystalClear (Rigaku Inc., 2008)'
_exptl_crystal_colour Colorless
_exptl_crystal_density_diffrn 1.282
_exptl_crystal_description block
_exptl_crystal_F_000 1504
_exptl_crystal_size_max 0.38
_exptl_crystal_size_mid 0.12
_exptl_crystal_size_min 0.10
_refine_diff_density_max 0.549
_refine_diff_density_min -0.248
_refine_diff_density_rms 0.048
_refine_ls_extinction_method none
_refine_ls_goodness_of_fit_ref 1.292
_refine_ls_hydrogen_treatment constr
_refine_ls_matrix_type full
_refine_ls_number_parameters 473
_refine_ls_number_reflns 6403
_refine_ls_number_restraints 22
_refine_ls_restrained_S_all 1.293
_refine_ls_R_factor_all 0.1102
_refine_ls_R_factor_gt 0.0960
_refine_ls_shift/su_max 0.011
_refine_ls_shift/su_mean 0.000
_refine_ls_structure_factor_coef Fsqd
_refine_ls_weighting_details 'calc w=1/[\s^2^(Fo^2^)+(0.0201P)^2^+5.1022P] where P=(Fo^2^+2Fc^2^)/3'
_refine_ls_weighting_scheme calc
_refine_ls_wR_factor_gt 0.1538
_refine_ls_wR_factor_ref 0.1594
_reflns_number_gt 5678
_reflns_number_total 6403
_reflns_threshold_expression >2sigma(I)
_cod_data_source_file jo400148b_si_002.cif
_cod_data_source_block a
_cod_original_cell_volume 3645.3(13)
_cod_database_code 4028114

loop_
_symmetry_equiv_pos_as_xyz
'x, y, z'
'-x, y+1/2, -z+1/2'
'-x, -y, -z'
'x, -y-1/2, z-1/2'

loop_
_atom_site_label
_atom_site_type_symbol
_atom_site_fract_x
_atom_site_fract_y
_atom_site_fract_z
_atom_site_U_iso_or_equiv
_atom_site_adp_type
_atom_site_occupancy
_atom_site_symmetry_multiplicity
_atom_site_calc_flag
_atom_site_refinement_flags
_atom_site_disorder_assembly
_atom_site_disorder_group
O1 O 0.0554(3) 0.21774(7) 0.61386(18) 0.0307(6) Uani 1 1 d . . .
O2 O 0.0785(3) 0.19962(7) 0.82826(19) 0.0401(7) Uani 1 1 d . . .
O3 O 0.1105(3) 0.12887(8) 0.9531(2) 0.0407(7) Uani 1 1 d . . .
O4 O 0.2715(3) 0.17725(7) 0.54039(19) 0.0324(6) Uani 1 1 d . . .
O5 O 0.5819(3) 0.14186(9) 0.6619(2) 0.0448(7) Uani 1 1 d . . .
O6 O 0.8037(3) 0.08477(7) 0.6329(2) 0.0372(6) Uani 1 1 d . . .
O7 O -0.6358(4) 0.04241(8) 0.3467(2) 0.0540(9) Uani 1 1 d . B .
O8 O -0.8366(3) -0.00455(8) 0.4286(2) 0.0426(7) Uani 1 1 d D . .
O9 O -0.4556(3) 0.00805(7) 0.2453(2) 0.0371(7) Uani 1 1 d . . .
O10 O -0.2742(3) -0.07648(8) 0.1569(2) 0.0436(7) Uani 1 1 d . . .
N1 N 0.7910(5) 0.02872(14) 0.9943(3) 0.0705(13) Uani 1 1 d . . .
C1 C -0.1072(4) 0.15805(9) 0.3232(3) 0.0238(8) Uani 1 1 d . . .
C2 C 0.0569(4) 0.15857(10) 0.3830(3) 0.0243(8) Uani 1 1 d . . .
H2 H 0.1356 0.1454 0.3570 0.029 Uiso 1 1 calc R . .
C3 C 0.1078(4) 0.17808(10) 0.4806(3) 0.0248(8) Uani 1 1 d . . .
C4 C -0.0056(4) 0.19862(10) 0.5179(3) 0.0247(8) Uani 1 1 d . . .
C5 C -0.1710(4) 0.19829(9) 0.4588(3) 0.0225(7) Uani 1 1 d . . .
H5 H -0.2492 0.2121 0.4837 0.027 Uiso 1 1 calc R . .
C6 C -0.2205(4) 0.17764(9) 0.3633(3) 0.0228(7) Uani 1 1 d . . .
C7 C 0.2972(4) 0.15315(11) 0.6353(3) 0.0351(9) Uani 1 1 d . . .
H7A H 0.2795 0.1253 0.6141 0.042 Uiso 1 1 calc R . .
H7B H 0.2168 0.1604 0.6734 0.042 Uiso 1 1 calc R . .
C8 C 0.4660(5) 0.15839(12) 0.7077(3) 0.0388(10) Uani 1 1 d . . .
H8B H 0.4890 0.1866 0.7207 0.047 Uiso 1 1 calc R . .
H8A H 0.4753 0.1457 0.7773 0.047 Uiso 1 1 calc R . .
C9 C 0.7343(4) 0.13414(12) 0.7404(3) 0.0377(9) Uani 1 1 d . . .
H9A H 0.7194 0.1137 0.7904 0.045 Uiso 1 1 calc R . .
H9B H 0.7748 0.1581 0.7821 0.045 Uiso 1 1 calc R . .
C10 C 0.8563(5) 0.12065(11) 0.6856(3) 0.0358(9) Uani 1 1 d . . .
H10A H 0.8669 0.1405 0.6330 0.043 Uiso 1 1 calc R . .
H10B H 0.9650 0.1172 0.7389 0.043 Uiso 1 1 calc R . .
C11 C 0.9128(5) 0.07151(11) 0.5770(3) 0.0417(10) Uani 1 1 d . . .
H11B H 1.0179 0.0634 0.6285 0.050 Uiso 1 1 calc R . .
H11A H 0.9354 0.0929 0.5322 0.050 Uiso 1 1 calc R . .
C12 C 0.1941(5) 0.09407(11) 0.9982(3) 0.0454(11) Uani 1 1 d . . .
H12A H 0.1133 0.0725 0.9853 0.055 Uiso 1 1 calc R . .
H12B H 0.2376 0.0977 1.0766 0.055 Uiso 1 1 calc R . .
C13 C 0.2057(5) 0.16236(11) 0.9847(3) 0.0401(10) Uani 1 1 d . . .
H13A H 0.3044 0.1606 0.9597 0.048 Uiso 1 1 calc R . .
H13B H 0.2426 0.1638 1.0639 0.048 Uiso 1 1 calc R . .
C14 C 0.1119(4) 0.19885(11) 0.9405(3) 0.0308(8) Uani 1 1 d . . .
H14A H 0.0077 0.1995 0.9595 0.037 Uiso 1 1 calc R . .
H14B H 0.1771 0.2221 0.9722 0.037 Uiso 1 1 calc R . .
C15 C 0.0274(5) 0.23686(11) 0.7826(3) 0.0350(9) Uani 1 1 d . . .
H15A H 0.1240 0.2540 0.7915 0.042 Uiso 1 1 calc R . .
H15B H -0.0464 0.2492 0.8191 0.042 Uiso 1 1 calc R . .
C16 C -0.0604(5) 0.23166(11) 0.6663(3) 0.0328(9) Uani 1 1 d . . .
H16A H -0.1509 0.2126 0.6570 0.039 Uiso 1 1 calc R . .
H16B H -0.1078 0.2569 0.6346 0.039 Uiso 1 1 calc R . .
C17 C -0.4229(4) 0.12852(10) 0.2822(3) 0.0249(8) Uani 1 1 d . . .
C18 C -0.3128(4) 0.10940(10) 0.2389(3) 0.0234(7) Uani 1 1 d . . .
C19 C -0.3239(4) 0.06947(10) 0.2223(3) 0.0262(8) Uani 1 1 d . . .
H19 H -0.2530 0.0569 0.1886 0.031 Uiso 1 1 calc R . .
C20 C -0.4382(4) 0.04776(10) 0.2548(3) 0.0278(8) Uani 1 1 d . . .
C21 C -0.5392(4) 0.06683(10) 0.3068(3) 0.0300(8) Uani 1 1 d . . .
C22 C -0.5350(4) 0.10705(10) 0.3172(3) 0.0272(8) Uani 1 1 d . . .
H22 H -0.6086 0.1199 0.3483 0.033 Uiso 1 1 calc R . .
C23 C -0.6967(5) 0.05575(12) 0.4282(3) 0.0405(10) Uani 1 1 d D . .
H23B H -0.8012 0.0698 0.3963 0.049 Uiso 1 1 calc R A 1
H23A H -0.6178 0.0745 0.4734 0.049 Uiso 1 1 calc R A 1
C24 C -0.7250(6) 0.02362(13) 0.4956(4) 0.0337(13) Uani 0.830(8) 1 d PDU B 1
H24A H -0.6196 0.0108 0.5326 0.040 Uiso 0.830(8) 1 calc PR B 1
H24B H -0.7728 0.0340 0.5505 0.040 Uiso 0.830(8) 1 calc PR B 1
C24' C -0.842(2) 0.0367(4) 0.4424(18) 0.033(4) Uani 0.170(8) 1 d PDU B 2
H24D H -0.8500 0.0425 0.5151 0.039 Uiso 0.170(8) 1 calc PR B 2
H24C H -0.9415 0.0474 0.3899 0.039 Uiso 0.170(8) 1 calc PR B 2
C25 C -0.8375(5) -0.03793(12) 0.4916(3) 0.0433(10) Uani 1 1 d . . .
H25B H -0.9002 -0.0323 0.5428 0.052 Uiso 1 1 calc R . .
H25A H -0.7236 -0.0446 0.5332 0.052 Uiso 1 1 calc R . .
C26 C -0.3334(5) -0.08189(12) 0.0437(3) 0.0438(11) Uani 1 1 d . . .
H26A H -0.3819 -0.0572 0.0089 0.053 Uiso 1 1 calc R . .
H26B H -0.4197 -0.1022 0.0266 0.053 Uiso 1 1 calc R . .
C27 C -0.3847(5) -0.05517(11) 0.1991(3) 0.0418(10) Uani 1 1 d . . .
H27B H -0.3742 -0.0641 0.2729 0.050 Uiso 1 1 calc R . .
H27A H -0.4989 -0.0599 0.1547 0.050 Uiso 1 1 calc R . .
C28 C -0.3456(5) -0.01221(10) 0.1997(3) 0.0359(9) Uani 1 1 d . . .
H28B H -0.2307 -0.0074 0.2427 0.043 Uiso 1 1 calc R . .
H28A H -0.3597 -0.0029 0.1258 0.043 Uiso 1 1 calc R . .
C29 C -0.0597(5) 0.11594(11) 0.1726(3) 0.0332(9) Uani 1 1 d . . .
H29C H 0.0191 0.1350 0.1609 0.050 Uiso 1 1 calc R . .
H29A H -0.1168 0.1033 0.1046 0.050 Uiso 1 1 calc R . .
H29B H -0.0014 0.0962 0.2240 0.050 Uiso 1 1 calc R . .
C30 C -0.1832(4) 0.13657(10) 0.2162(3) 0.0260(8) Uani 1 1 d . . .
C31 C -0.2855(4) 0.16778(10) 0.1409(3) 0.0275(8) Uani 1 1 d . . .
C32 C -0.2774(5) 0.17681(11) 0.0390(3) 0.0330(9) Uani 1 1 d . . .
H32 H -0.2073 0.1624 0.0083 0.040 Uiso 1 1 calc R . .
C33 C -0.3730(5) 0.20714(12) -0.0179(3) 0.0383(10) Uani 1 1 d . . .
H33 H -0.3680 0.2134 -0.0877 0.046 Uiso 1 1 calc R . .
C34 C -0.4749(5) 0.22821(11) 0.0262(3) 0.0376(10) Uani 1 1 d . . .
H34 H -0.5364 0.2495 -0.0122 0.045 Uiso 1 1 calc R . .
C35 C -0.4878(4) 0.21847(10) 0.1265(3) 0.0297(8) Uani 1 1 d . . .
H35 H -0.5594 0.2328 0.1563 0.036 Uiso 1 1 calc R . .
C36 C -0.3960(4) 0.18784(10) 0.1831(3) 0.0252(8) Uani 1 1 d . . .
C37 C -0.3990(4) 0.17318(10) 0.2934(3) 0.0244(8) Uani 1 1 d . . .
C38 C -0.5255(4) 0.19333(10) 0.3357(3) 0.0289(8) Uani 1 1 d . . .
H38B H -0.5178 0.1833 0.4072 0.043 Uiso 1 1 calc R . .
H38A H -0.6355 0.1882 0.2876 0.043 Uiso 1 1 calc R . .
H38C H -0.5051 0.2216 0.3396 0.043 Uiso 1 1 calc R . .
C39 C 0.8740(6) 0.01649(14) 0.8226(3) 0.0536(12) Uani 1 1 d . . .
H39A H 0.7863 0.0254 0.7602 0.080 Uiso 1 1 calc R . .
H39B H 0.8932 -0.0115 0.8155 0.080 Uiso 1 1 calc R . .
H39C H 0.9748 0.0310 0.8271 0.080 Uiso 1 1 calc R . .
C40 C 0.8263(5) 0.02311(13) 0.9184(4) 0.0481(11) Uani 1 1 d . . .

loop_
_atom_site_aniso_label
_atom_site_aniso_U_11
_atom_site_aniso_U_22
_atom_site_aniso_U_33
_atom_site_aniso_U_23
_atom_site_aniso_U_13
_atom_site_aniso_U_12
O1 0.0300(13) 0.0363(15) 0.0232(13) -0.0039(11) 0.0038(11) -0.0002(11)
O2 0.0611(18) 0.0322(15) 0.0237(13) -0.0003(11) 0.0074(13) 0.0093(13)
O3 0.0391(16) 0.0370(16) 0.0440(16) -0.0025(13) 0.0089(13) -0.0012(13)
O4 0.0228(13) 0.0399(15) 0.0324(14) 0.0061(12) 0.0050(11) 0.0017(11)
O5 0.0341(15) 0.062(2) 0.0349(15) -0.0058(14) 0.0048(13) 0.0169(14)
O6 0.0354(15) 0.0325(15) 0.0473(16) -0.0016(13) 0.0179(13) 0.0013(12)
O7 0.079(2) 0.0373(17) 0.071(2) -0.0211(15) 0.0608(19) -0.0239(15)
O8 0.0607(19) 0.0321(15) 0.0454(16) -0.0042(13) 0.0315(15) -0.0105(13)
O9 0.0548(17) 0.0206(13) 0.0467(16) -0.0044(12) 0.0319(14) -0.0040(12)
O10 0.0593(19) 0.0312(15) 0.0366(15) -0.0088(12) 0.0081(14) 0.0120(13)
N1 0.076(3) 0.088(3) 0.057(3) -0.004(2) 0.035(2) 0.001(3)
C1 0.0299(19) 0.0203(17) 0.0232(18) 0.0037(14) 0.0109(16) -0.0008(15)
C2 0.0263(18) 0.0225(18) 0.0273(18) 0.0028(15) 0.0126(16) 0.0023(15)
C3 0.0222(18) 0.0247(18) 0.0270(19) 0.0061(15) 0.0062(15) 0.0011(15)
C4 0.0308(19) 0.0200(18) 0.0219(17) 0.0022(14) 0.0055(15) 0.0001(15)
C5 0.0271(18) 0.0199(17) 0.0221(17) 0.0016(14) 0.0097(15) 0.0041(14)
C6 0.0242(18) 0.0209(17) 0.0239(18) 0.0045(14) 0.0081(15) 0.0008(14)
C7 0.032(2) 0.036(2) 0.036(2) 0.0044(18) 0.0076(18) 0.0054(17)
C8 0.036(2) 0.042(2) 0.036(2) -0.0064(19) 0.0064(19) 0.0100(19)
C9 0.031(2) 0.039(2) 0.038(2) 0.0023(18) 0.0032(18) 0.0028(18)
C10 0.034(2) 0.028(2) 0.046(2) 0.0027(18) 0.0118(19) 0.0037(17)
C11 0.053(3) 0.032(2) 0.046(2) 0.0097(19) 0.025(2) 0.0010(19)
C12 0.062(3) 0.029(2) 0.044(2) -0.0019(19) 0.013(2) 0.003(2)
C13 0.042(2) 0.037(2) 0.032(2) 0.0043(18) -0.0028(18) -0.0148(19)
C14 0.0274(19) 0.037(2) 0.0277(19) -0.0059(17) 0.0073(16) -0.0005(16)
C15 0.042(2) 0.032(2) 0.028(2) -0.0036(16) 0.0062(18) 0.0089(18)
C16 0.037(2) 0.028(2) 0.032(2) -0.0015(16) 0.0074(17) 0.0116(17)
C17 0.0251(18) 0.0261(19) 0.0217(17) 0.0006(15) 0.0041(15) 0.0017(15)
C18 0.0289(19) 0.0240(18) 0.0191(17) 0.0007(14) 0.0100(15) 0.0009(15)
C19 0.0317(19) 0.0250(19) 0.0254(18) -0.0027(15) 0.0140(16) 0.0013(15)
C20 0.035(2) 0.0223(18) 0.0279(19) -0.0026(15) 0.0117(17) -0.0026(16)
C21 0.035(2) 0.0267(19) 0.034(2) -0.0014(16) 0.0193(18) -0.0067(16)
C22 0.0274(19) 0.0285(19) 0.0302(19) -0.0040(15) 0.0155(16) 0.0006(15)
C23 0.048(2) 0.040(2) 0.041(2) -0.0033(19) 0.025(2) -0.008(2)
C24 0.034(3) 0.037(3) 0.033(3) -0.007(2) 0.013(2) -0.003(2)
C24' 0.031(7) 0.036(7) 0.031(7) 0.001(6) 0.010(6) -0.001(6)
C25 0.044(2) 0.050(3) 0.036(2) 0.007(2) 0.013(2) 0.009(2)
C26 0.057(3) 0.033(2) 0.035(2) -0.0031(18) 0.004(2) 0.009(2)
C27 0.056(3) 0.028(2) 0.043(2) -0.0053(18) 0.018(2) -0.0009(19)
C28 0.047(2) 0.026(2) 0.041(2) -0.0052(17) 0.024(2) -0.0006(17)
C29 0.036(2) 0.032(2) 0.037(2) -0.0043(17) 0.0198(18) -0.0032(17)
C30 0.032(2) 0.0243(19) 0.0254(18) -0.0025(15) 0.0144(16) -0.0018(15)
C31 0.0300(19) 0.0255(19) 0.0270(19) -0.0043(15) 0.0084(16) -0.0104(15)
C32 0.038(2) 0.034(2) 0.028(2) -0.0048(17) 0.0112(17) -0.0132(17)
C33 0.049(2) 0.041(2) 0.0218(19) 0.0062(17) 0.0058(18) -0.018(2)
C34 0.038(2) 0.033(2) 0.037(2) 0.0113(18) 0.0031(19) -0.0071(18)
C35 0.0264(19) 0.0264(19) 0.033(2) -0.0020(16) 0.0034(16) -0.0038(16)
C36 0.0266(18) 0.0220(18) 0.0243(18) -0.0019(15) 0.0031(15) -0.0079(15)
C37 0.0256(18) 0.0242(18) 0.0235(18) -0.0025(14) 0.0073(15) 0.0015(15)
C38 0.0282(19) 0.029(2) 0.031(2) -0.0030(16) 0.0098(16) -0.0005(16)
C39 0.062(3) 0.065(3) 0.037(2) -0.001(2) 0.019(2) -0.005(2)
C40 0.048(3) 0.052(3) 0.046(3) 0.005(2) 0.016(2) 0.001(2)

loop_
_atom_type_symbol
_atom_type_description
_atom_type_scat_dispersion_real
_atom_type_scat_dispersion_imag
_atom_type_scat_source
C C 0.0033 0.0016 'International Tables Vol C Tables 4.2.6.8 and 6.1.1.4'
H H 0.0000 0.0000 'International Tables Vol C Tables 4.2.6.8 and 6.1.1.4'
N N 0.0061 0.0033 'International Tables Vol C Tables 4.2.6.8 and 6.1.1.4'
O O 0.0106 0.0060 'International Tables Vol C Tables 4.2.6.8 and 6.1.1.4'

loop_
_geom_angle_atom_site_label_1
_geom_angle_atom_site_label_2
_geom_angle_atom_site_label_3
_geom_angle
_geom_angle_site_symmetry_1
_geom_angle_site_symmetry_3
C4 O1 C16 117.6(3) . .
C14 O2 C15 113.4(3) . .
C13 O3 C12 112.8(3) . .
C3 O4 C7 111.6(3) . .
C8 O5 C9 111.9(3) . .
C10 O6 C11 111.5(3) . .
C21 O7 C23 119.3(3) . .
C25 O8 C24' 136.2(9) . .
C25 O8 C24 107.5(3) . .
C24' O8 C24 46.2(9) . .
C20 O9 C28 116.9(3) . .
C27 O10 C26 113.3(3) . .
C2 C1 C6 118.4(3) . .
C2 C1 C30 127.0(3) . .
C6 C1 C30 114.5(3) . .
C1 C2 C3 121.0(3) . .
C1 C2 H2 119.5 . .
C3 C2 H2 119.5 . .
O4 C3 C2 119.9(3) . .
O4 C3 C4 120.0(3) . .
C2 C3 C4 120.0(3) . .
O1 C4 C3 116.4(3) . .
O1 C4 C5 124.0(3) . .
C3 C4 C5 119.6(3) . .
C6 C5 C4 119.6(3) . .
C6 C5 H5 120.2 . .
C4 C5 H5 120.2 . .
C5 C6 C1 121.3(3) . .
C5 C6 C37 125.0(3) . .
C1 C6 C37 113.7(3) . .
O4 C7 C8 110.5(3) . .
O4 C7 H7A 109.5 . .
C8 C7 H7A 109.5 . .
O4 C7 H7B 109.5 . .
C8 C7 H7B 109.5 . .
H7A C7 H7B 108.1 . .
O5 C8 C7 110.5(3) . .
O5 C8 H8B 109.6 . .
C7 C8 H8B 109.6 . .
O5 C8 H8A 109.6 . .
C7 C8 H8A 109.6 . .
H8B C8 H8A 108.1 . .
O5 C9 C10 109.1(3) . .
O5 C9 H9A 109.9 . .
C10 C9 H9A 109.9 . .
O5 C9 H9B 109.9 . .
C10 C9 H9B 109.9 . .
H9A C9 H9B 108.3 . .
O6 C10 C9 109.6(3) . .
O6 C10 H10A 109.8 . .
C9 C10 H10A 109.8 . .
O6 C10 H10B 109.8 . .
C9 C10 H10B 109.8 . .
H10A C10 H10B 108.2 . .
O6 C11 C25 109.1(3) . 3_556
O6 C11 H11B 109.9 . .
C25 C11 H11B 109.9 3_556 .
O6 C11 H11A 109.9 . .
C25 C11 H11A 109.9 3_556 .
H11B C11 H11A 108.3 . .
O3 C12 C26 115.6(3) . 3_556
O3 C12 H12A 108.4 . .
C26 C12 H12A 108.4 3_556 .
O3 C12 H12B 108.4 . .
C26 C12 H12B 108.4 3_556 .
H12A C12 H12B 107.4 . .
O3 C13 C14 111.7(3) . .
O3 C13 H13A 109.3 . .
C14 C13 H13A 109.3 . .
O3 C13 H13B 109.3 . .
C14 C13 H13B 109.3 . .
H13A C13 H13B 107.9 . .
O2 C14 C13 109.7(3) . .
O2 C14 H14A 109.7 . .
C13 C14 H14A 109.7 . .
O2 C14 H14B 109.7 . .
C13 C14 H14B 109.7 . .
H14A C14 H14B 108.2 . .
O2 C15 C16 108.7(3) . .
O2 C15 H15A 109.9 . .
C16 C15 H15A 109.9 . .
O2 C15 H15B 109.9 . .
C16 C15 H15B 109.9 . .
H15A C15 H15B 108.3 . .
O1 C16 C15 108.3(3) . .
O1 C16 H16A 110.0 . .
C15 C16 H16A 110.0 . .
O1 C16 H16B 110.0 . .
C15 C16 H16B 110.0 . .
H16A C16 H16B 108.4 . .
C22 C17 C18 119.8(3) . .
C22 C17 C37 125.4(3) . .
C18 C17 C37 114.7(3) . .
C19 C18 C17 120.3(3) . .
C19 C18 C30 125.9(3) . .
C17 C18 C30 113.7(3) . .
C18 C19 C20 120.2(3) . .
C18 C19 H19 119.9 . .
C20 C19 H19 119.9 . .
O9 C20 C19 124.9(3) . .
O9 C20 C21 116.1(3) . .
C19 C20 C21 119.0(3) . .
O7 C21 C22 124.5(3) . .
O7 C21 C20 114.9(3) . .
C22 C21 C20 120.6(3) . .
C21 C22 C17 119.7(3) . .
C21 C22 H22 120.1 . .
C17 C22 H22 120.1 . .
O7 C23 C24' 118.3(8) . .
O7 C23 C24 112.1(3) . .
C24' C23 C24 45.3(8) . .
O7 C23 H23B 109.2 . .
C24' C23 H23B 64.9 . .
C24 C23 H23B 109.2 . .
O7 C23 H23A 109.2 . .
C24' C23 H23A 131.8 . .
C24 C23 H23A 109.2 . .
H23B C23 H23A 107.9 . .
O8 C24 C23 109.1(4) . .
O8 C24 H24A 109.9 . .
C23 C24 H24A 109.9 . .
O8 C24 H24B 109.9 . .
C23 C24 H24B 109.9 . .
H24A C24 H24B 108.3 . .
O8 C24' C23 111.2(11) . .
O8 C24' H24D 109.4 . .
C23 C24' H24D 109.4 . .
O8 C24' H24C 109.4 . .
C23 C24' H24C 109.4 . .
H24D C24' H24C 108.0 . .
O8 C25 C11 110.5(3) . 3_556
O8 C25 H25B 109.6 . .
C11 C25 H25B 109.6 3_556 .
O8 C25 H25A 109.6 . .
C11 C25 H25A 109.6 3_556 .
H25B C25 H25A 108.1 . .
O10 C26 C12 109.7(3) . 3_556
O10 C26 H26A 109.7 . .
C12 C26 H26A 109.7 3_556 .
O10 C26 H26B 109.7 . .
C12 C26 H26B 109.7 3_556 .
H26A C26 H26B 108.2 . .
O10 C27 C28 109.4(3) . .
O10 C27 H27B 109.8 . .
C28 C27 H27B 109.8 . .
O10 C27 H27A 109.8 . .
C28 C27 H27A 109.8 . .
H27B C27 H27A 108.2 . .
O9 C28 C27 107.7(3) . .
O9 C28 H28B 110.2 . .
C27 C28 H28B 110.2 . .
O9 C28 H28A 110.2 . .
C27 C28 H28A 110.2 . .
H28B C28 H28A 108.5 . .
C30 C29 H29C 109.5 . .
C30 C29 H29A 109.5 . .
H29C C29 H29A 109.5 . .
C30 C29 H29B 109.5 . .
H29C C29 H29B 109.5 . .
H29A C29 H29B 109.5 . .
C29 C30 C18 114.2(3) . .
C29 C30 C31 114.2(3) . .
C18 C30 C31 103.8(3) . .
C29 C30 C1 114.2(3) . .
C18 C30 C1 104.3(3) . .
C31 C30 C1 104.9(3) . .
C32 C31 C36 119.8(3) . .
C32 C31 C30 126.2(3) . .
C36 C31 C30 114.1(3) . .
C31 C32 C33 119.5(4) . .
C31 C32 H32 120.3 . .
C33 C32 H32 120.3 . .
C34 C33 C32 120.6(3) . .
C34 C33 H33 119.7 . .
C32 C33 H33 119.7 . .
C33 C34 C35 120.2(4) . .
C33 C34 H34 119.9 . .
C35 C34 H34 119.9 . .
C36 C35 C34 119.8(4) . .
C36 C35 H35 120.1 . .
C34 C35 H35 120.1 . .
C35 C36 C31 120.0(3) . .
C35 C36 C37 125.9(3) . .
C31 C36 C37 114.1(3) . .
C38 C37 C36 113.9(3) . .
C38 C37 C6 115.1(3) . .
C36 C37 C6 103.9(3) . .
C38 C37 C17 113.4(3) . .
C36 C37 C17 105.8(3) . .
C6 C37 C17 103.6(3) . .
C37 C38 H38B 109.5 . .
C37 C38 H38A 109.5 . .
H38B C38 H38A 109.5 . .
C37 C38 H38C 109.5 . .
H38B C38 H38C 109.5 . .
H38A C38 H38C 109.5 . .
C40 C39 H39A 109.5 . .
C40 C39 H39B 109.5 . .
H39A C39 H39B 109.5 . .
C40 C39 H39C 109.5 . .
H39A C39 H39C 109.5 . .
H39B C39 H39C 109.5 . .
N1 C40 C39 178.9(6) . .

loop_
_geom_bond_atom_site_label_1
_geom_bond_atom_site_label_2
_geom_bond_distance
_geom_bond_site_symmetry_2
O1 C4 1.375(4) .
O1 C16 1.438(4) .
O2 C14 1.411(4) .
O2 C15 1.420(4) .
O3 C13 1.395(4) .
O3 C12 1.424(5) .
O4 C3 1.386(4) .
O4 C7 1.452(4) .
O5 C8 1.414(4) .
O5 C9 1.424(4) .
O6 C10 1.415(4) .
O6 C11 1.415(4) .
O7 C21 1.378(4) .
O7 C23 1.391(4) .
O8 C25 1.409(5) .
O8 C24' 1.427(15) .
O8 C24 1.453(5) .
O9 C20 1.368(4) .
O9 C28 1.429(4) .
O10 C27 1.424(5) .
O10 C26 1.429(4) .
N1 C40 1.134(5) .
C1 C2 1.388(5) .
C1 C6 1.399(5) .
C1 C30 1.543(5) .
C2 C3 1.391(5) .
C2 H2 0.9500 .
C3 C4 1.394(5) .
C4 C5 1.395(5) .
C5 C6 1.388(4) .
C5 H5 0.9500 .
C6 C37 1.536(5) .
C7 C8 1.483(5) .
C7 H7A 0.9900 .
C7 H7B 0.9900 .
C8 H8B 0.9900 .
C8 H8A 0.9900 .
C9 C10 1.498(5) .
C9 H9A 0.9900 .
C9 H9B 0.9900 .
C10 H10A 0.9900 .
C10 H10B 0.9900 .
C11 C25 1.482(6) 3_556
C11 H11B 0.9900 .
C11 H11A 0.9900 .
C12 C26 1.505(6) 3_556
C12 H12A 0.9900 .
C12 H12B 0.9900 .
C13 C14 1.504(5) .
C13 H13A 0.9900 .
C13 H13B 0.9900 .
C14 H14A 0.9900 .
C14 H14B 0.9900 .
C15 C16 1.495(5) .
C15 H15A 0.9900 .
C15 H15B 0.9900 .
C16 H16A 0.9900 .
C16 H16B 0.9900 .
C17 C22 1.385(5) .
C17 C18 1.393(5) .
C17 C37 1.543(5) .
C18 C19 1.382(5) .
C18 C30 1.538(5) .
C19 C20 1.387(5) .
C19 H19 0.9500 .
C20 C21 1.404(5) .
C21 C22 1.383(5) .
C22 H22 0.9500 .
C23 C24' 1.461(15) .
C23 C24 1.472(6) .
C23 H23B 0.9900 .
C23 H23A 0.9900 .
C24 H24A 0.9900 .
C24 H24B 0.9900 .
C24' H24D 0.9900 .
C24' H24C 0.9900 .
C25 C11 1.482(6) 3_556
C25 H25B 0.9900 .
C25 H25A 0.9900 .
C26 C12 1.505(6) 3_556
C26 H26A 0.9900 .
C26 H26B 0.9900 .
C27 C28 1.507(5) .
C27 H27B 0.9900 .
C27 H27A 0.9900 .
C28 H28B 0.9900 .
C28 H28A 0.9900 .
C29 C30 1.511(5) .
C29 H29C 0.9800 .
C29 H29A 0.9800 .
C29 H29B 0.9800 .
C30 C31 1.539(5) .
C31 C32 1.388(5) .
C31 C36 1.402(5) .
C32 C33 1.392(5) .
C32 H32 0.9500 .
C33 C34 1.378(6) .
C33 H33 0.9500 .
C34 C35 1.389(5) .
C34 H34 0.9500 .
C35 C36 1.385(5) .
C35 H35 0.9500 .
C36 C37 1.534(5) .
C37 C38 1.514(5) .
C38 H38B 0.9800 .
C38 H38A 0.9800 .
C38 H38C 0.9800 .
C39 C40 1.443(6) .
C39 H39A 0.9800 .
C39 H39B 0.9800 .
C39 H39C 0.9800 .

loop_
_geom_torsion_atom_site_label_1
_geom_torsion_atom_site_label_2
_geom_torsion_atom_site_label_3
_geom_torsion_atom_site_label_4
_geom_torsion
_geom_torsion_site_symmetry_4
C6 C1 C2 C3 0.0(5) .
C30 C1 C2 C3 -177.6(3) .
C7 O4 C3 C2 -108.5(4) .
C7 O4 C3 C4 71.9(4) .
C1 C2 C3 O4 178.1(3) .
C1 C2 C3 C4 -2.2(5) .
C16 O1 C4 C3 -166.3(3) .
C16 O1 C4 C5 12.6(5) .
O4 C3 C4 O1 0.9(5) .
C2 C3 C4 O1 -178.7(3) .
O4 C3 C4 C5 -178.0(3) .
C2 C3 C4 C5 2.4(5) .
O1 C4 C5 C6 -179.1(3) .
C3 C4 C5 C6 -0.3(5) .
C4 C5 C6 C1 -2.0(5) .
C4 C5 C6 C37 176.9(3) .
C2 C1 C6 C5 2.1(5) .
C30 C1 C6 C5 180.0(3) .
C2 C1 C6 C37 -176.8(3) .
C30 C1 C6 C37 1.0(4) .
C3 O4 C7 C8 -169.7(3) .
C9 O5 C8 C7 -159.9(3) .
O4 C7 C8 O5 -69.5(4) .
C8 O5 C9 C10 -174.2(3) .
C11 O6 C10 C9 178.1(3) .
O5 C9 C10 O6 -63.9(4) .
C10 O6 C11 C25 -170.1(3) 3_556
C13 O3 C12 C26 -70.0(4) 3_556
C12 O3 C13 C14 -177.1(3) .
C15 O2 C14 C13 -165.2(3) .
O3 C13 C14 O2 -67.0(4) .
C14 O2 C15 C16 -159.9(3) .
C4 O1 C16 C15 158.3(3) .
O2 C15 C16 O1 -66.0(4) .
C22 C17 C18 C19 5.5(5) .
C37 C17 C18 C19 -178.4(3) .
C22 C17 C18 C30 -173.0(3) .
C37 C17 C18 C30 3.0(4) .
C17 C18 C19 C20 -4.0(5) .
C30 C18 C19 C20 174.4(3) .
C28 O9 C20 C19 0.8(5) .
C28 O9 C20 C21 -175.6(3) .
C18 C19 C20 O9 -177.8(3) .
C18 C19 C20 C21 -1.5(5) .
C23 O7 C21 C22 -20.0(6) .
C23 O7 C21 C20 158.5(4) .
O9 C20 C21 O7 3.6(5) .
C19 C20 C21 O7 -173.0(3) .
O9 C20 C21 C22 -177.8(3) .
C19 C20 C21 C22 5.6(6) .
O7 C21 C22 C17 174.4(3) .
C20 C21 C22 C17 -4.1(6) .
C18 C17 C22 C21 -1.5(5) .
C37 C17 C22 C21 -177.1(3) .
C21 O7 C23 C24' 157.7(10) .
C21 O7 C23 C24 -152.4(4) .
C25 O8 C24 C23 169.6(3) .
C24' O8 C24 C23 -52.1(10) .
O7 C23 C24 O8 -57.0(5) .
C24' C23 C24 O8 51.5(10) .
C25 O8 C24' C23 120.2(11) .
C24 O8 C24' C23 53.7(10) .
O7 C23 C24' O8 40.1(18) .
C24 C23 C24' O8 -53.9(10) .
C24' O8 C25 C11 150.9(11) 3_556
C24 O8 C25 C11 -165.2(3) 3_556
C27 O10 C26 C12 164.1(3) 3_556
C26 O10 C27 C28 -90.7(4) .
C20 O9 C28 C27 178.9(3) .
O10 C27 C28 O9 -178.3(3) .
C19 C18 C30 C29 -0.4(5) .
C17 C18 C30 C29 178.1(3) .
C19 C18 C30 C31 124.5(4) .
C17 C18 C30 C31 -57.0(4) .
C19 C18 C30 C1 -125.8(3) .
C17 C18 C30 C1 52.7(4) .
C2 C1 C30 C29 -3.2(5) .
C6 C1 C30 C29 179.2(3) .
C2 C1 C30 C18 122.2(4) .
C6 C1 C30 C18 -55.4(4) .
C2 C1 C30 C31 -128.9(3) .
C6 C1 C30 C31 53.4(4) .
C29 C30 C31 C32 2.6(5) .
C18 C30 C31 C32 -122.3(4) .
C1 C30 C31 C32 128.4(3) .
C29 C30 C31 C36 -177.9(3) .
C18 C30 C31 C36 57.2(4) .
C1 C30 C31 C36 -52.1(4) .
C36 C31 C32 C33 3.4(5) .
C30 C31 C32 C33 -177.1(3) .
C31 C32 C33 C34 0.1(5) .
C32 C33 C34 C35 -2.4(6) .
C33 C34 C35 C36 1.0(5) .
C34 C35 C36 C31 2.6(5) .
C34 C35 C36 C37 -178.9(3) .
C32 C31 C36 C35 -4.8(5) .
C30 C31 C36 C35 175.7(3) .
C32 C31 C36 C37 176.5(3) .
C30 C31 C36 C37 -3.0(4) .
C35 C36 C37 C38 4.7(5) .
C31 C36 C37 C38 -176.6(3) .
C35 C36 C37 C6 -121.3(3) .
C31 C36 C37 C6 57.4(4) .
C35 C36 C37 C17 130.0(3) .
C31 C36 C37 C17 -51.4(4) .
C5 C6 C37 C38 -0.1(5) .
C1 C6 C37 C38 178.8(3) .
C5 C6 C37 C36 125.1(3) .
C1 C6 C37 C36 -56.1(4) .
C5 C6 C37 C17 -124.5(3) .
C1 C6 C37 C17 54.4(4) .
C22 C17 C37 C38 -7.0(5) .
C18 C17 C37 C38 177.3(3) .
C22 C17 C37 C36 -132.5(3) .
C18 C17 C37 C36 51.7(4) .
C22 C17 C37 C6 118.6(4) .
C18 C17 C37 C6 -57.2(4) .
